data_2104391
loop_
_publ_author_name
'McMillen, Colin D.'
'Hu, Jia'
'VanDerveer, Donald'
'Kolis, Joseph W.'

_publ_section_title
;
 Trigonal structures of <i>A</i>Be~2~BO~3~F~2~ (<i>A</i> = Rb, Cs, Tl)
 crystals
;
_journal_coeditor_code BP5022
_journal_issue 4
_journal_name_full 'Acta Crystallographica Section B'
_journal_page_first 445
_journal_page_last 449
_journal_paper_doi 10.1107/S0108768109024161
_journal_volume 65
_journal_year 2009
_chemical_formula_sum 'B Be2 F2 O3 Tl'
_chemical_formula_weight 319.20
_chemical_name_systematic
;
 ?
;
_space_group_IT_number 155
_symmetry_cell_setting trigonal
_symmetry_space_group_name_Hall 'R 3 2"'
_symmetry_space_group_name_H-M 'R 3 2 :H'
_atom_sites_solution_hydrogens none
_atom_sites_solution_primary direct
_atom_sites_solution_secondary difmap
_audit_creation_method SHELXL-97
_cell_angle_alpha 90.00
_cell_angle_beta 90.00
_cell_angle_gamma 120.00
_cell_formula_units_Z 3
_cell_length_a 4.4387(6)
_cell_length_b 4.4387(6)
_cell_length_c 19.942(4)
_cell_measurement_reflns_used 808
_cell_measurement_temperature 293(2)
_cell_measurement_theta_max 26.0212
_cell_measurement_theta_min 3.0631
_cell_volume 340.26(9)
_computing_cell_refinement 'CrystalClear (Rigaku/MSC, 1999)'
_computing_data_collection 'CrystalClear (Rigaku/MSC, 1999)'
_computing_data_reduction 'CrystalClear (Rigaku/MSC, 1999)'
_computing_molecular_graphics 'DIAMOND (Brandenburg, 1999)'
_computing_publication_material 'SHELXL-97 (Sheldrick, 1997)'
_computing_structure_refinement 'SHELXL-97 (Sheldrick, 1997)'
_computing_structure_solution 'SHELXS-97 (Sheldrick, 1990)'
_diffrn_ambient_temperature 293(2)
_diffrn_detector_area_resol_mean 14.6199
_diffrn_measured_fraction_theta_full 1.000
_diffrn_measured_fraction_theta_max 1.000
_diffrn_measurement_device_type 'Rigaku AFC8S'
_diffrn_measurement_method '\w scans'
_diffrn_radiation_monochromator graphite
_diffrn_radiation_source 'fine-focus sealed tube'
_diffrn_radiation_type MoK\a
_diffrn_radiation_wavelength 0.71073
_diffrn_reflns_av_R_equivalents 0.0742
_diffrn_reflns_av_sigmaI/netI 0.0406
_diffrn_reflns_limit_h_max 5
_diffrn_reflns_limit_h_min -5
_diffrn_reflns_limit_k_max 5
_diffrn_reflns_limit_k_min -4
_diffrn_reflns_limit_l_max 23
_diffrn_reflns_limit_l_min -24
_diffrn_reflns_number 990
_diffrn_reflns_theta_full 26.14
_diffrn_reflns_theta_max 26.14
_diffrn_reflns_theta_min 3.06
_diffrn_standards_decay_% 0
_diffrn_standards_interval_count 0
_diffrn_standards_interval_time 0
_diffrn_standards_number 0
_exptl_absorpt_coefficient_mu 35.544
_exptl_absorpt_correction_T_max 0.2413
_exptl_absorpt_correction_T_min 0.0201
_exptl_absorpt_correction_type multi-scan
_exptl_absorpt_process_details 'REQAB, CrystalClear'
_exptl_crystal_colour colorless
_exptl_crystal_density_diffrn 4.673
_exptl_crystal_density_method 'not measured'
_exptl_crystal_description 'hexagonal plate fragment'
_exptl_crystal_F_000 408
_exptl_crystal_size_max 0.36
_exptl_crystal_size_mid 0.08
_exptl_crystal_size_min 0.04
_refine_diff_density_max 2.649
_refine_diff_density_min -1.719
_refine_ls_abs_structure_details 'Flack H D (1983), Acta Cryst. A39, 876-881'
_refine_ls_abs_structure_Flack 0.00(9)
_refine_ls_extinction_coef 0.013(3)
_refine_ls_extinction_expression Fc^*^=kFc[1+0.001xFc^2^\l^3^/sin(2\q)]^-1/4^
_refine_ls_extinction_method SHELXL
_refine_ls_goodness_of_fit_ref 1.195
_refine_ls_hydrogen_treatment none
_refine_ls_matrix_type full
_refine_ls_number_parameters 17
_refine_ls_number_reflns 163
_refine_ls_number_restraints 0
_refine_ls_restrained_S_all 1.195
_refine_ls_R_factor_all 0.0378
_refine_ls_R_factor_gt 0.0349
_refine_ls_shift/su_max 0.000
_refine_ls_shift/su_mean 0.000
_refine_ls_structure_factor_coef Fsqd
_refine_ls_weighting_details 'calc w=1/[\s^2^(Fo^2^)+(0.0626P)^2^+0.0000P] where P=(Fo^2^+2Fc^2^)/3'
_refine_ls_weighting_scheme calc
_refine_ls_wR_factor_gt 0.0832
_refine_ls_wR_factor_ref 0.0844
_reflns_number_gt 162
_reflns_number_total 163
_reflns_threshold_expression >2sigma(I)
_cod_data_source_file bp5022.cif
_cod_data_source_block cdm1031r32
_cod_depositor_comments
;
The following automatic conversions were performed:
'_symmetry_cell_setting' value 'Trigonal' changed to 'trigonal' according
to '/home/saulius/struct/CIF-dictionaries/cif_core.dic' dictionary named
'cif_core.dic' version 2.4.1 from 2010-06-29.

Automatic conversion script
Id: cif_fix_enum 1527 2010-12-29 10:47:43Z saulius 

The following automatic conversions were performed:

'_symmetry_cell_setting' value 'Trigonal' changed to 'trigonal'
according to /home/saulius/struct/CIF-dictionaries/cif_core.dic
dictionary named 'cif_core.dic' version 2.4.1 from 2010-06-29.

Automatic conversion script
Id: cif_fix_values 1715 2011-07-08 13:25:40Z adriana 
;
_cod_original_cell_volume 340.27(9)
_cod_original_sg_symbol_H-M R32
_cod_database_code 2104391
_cod_database_fobs_code 2104391

loop_
_symmetry_equiv_pos_as_xyz
'x, y, z'
'-y, x-y, z'
'-x+y, -x, z'
'y, x, -z'
'x-y, -y, -z'
'-x, -x+y, -z'
'x+2/3, y+1/3, z+1/3'
'-y+2/3, x-y+1/3, z+1/3'
'-x+y+2/3, -x+1/3, z+1/3'
'y+2/3, x+1/3, -z+1/3'
'x-y+2/3, -y+1/3, -z+1/3'
'-x+2/3, -x+y+1/3, -z+1/3'
'x+1/3, y+2/3, z+2/3'
'-y+1/3, x-y+2/3, z+2/3'
'-x+y+1/3, -x+2/3, z+2/3'
'y+1/3, x+2/3, -z+2/3'
'x-y+1/3, -y+2/3, -z+2/3'
'-x+1/3, -x+y+2/3, -z+2/3'

loop_
_atom_site_type_symbol
_atom_site_label
_atom_site_fract_x
_atom_site_fract_y
_atom_site_fract_z
_atom_site_U_iso_or_equiv
_atom_site_adp_type
_atom_site_calc_flag
_atom_site_refinement_flags
_atom_site_occupancy
_atom_site_disorder_assembly
_atom_site_disorder_group
Tl Tl1 0.0000 0.0000 0.0000 0.0294(8) Uani d S 1 . .
F F1 0.3333 -0.3333 -0.0626(6) 0.028(2) Uani d S 1 . .
B B1 -0.3333 0.3333 -0.1667 0.014(5) Uani d S 1 . .
O O1 0.358(2) 0.025(2) -0.1667 0.015(2) Uani d S 1 . .
Be Be1 0.3333 -0.3333 -0.1401(11) 0.013(3) Uani d S 1 . .

loop_
_atom_site_aniso_label
_atom_site_aniso_U_11
_atom_site_aniso_U_22
_atom_site_aniso_U_33
_atom_site_aniso_U_12
_atom_site_aniso_U_13
_atom_site_aniso_U_23
Tl1 0.0263(8) 0.0263(8) 0.0357(9) 0.0131(4) 0.000 0.000
F1 0.030(3) 0.030(3) 0.024(5) 0.0152(16) 0.000 0.000
B1 0.002(6) 0.002(6) 0.038(15) 0.001(3) 0.000 0.000
O1 0.003(4) 0.003(4) 0.035(7) -0.001(5) -0.002(2) 0.002(2)
Be1 0.006(4) 0.006(4) 0.027(11) 0.003(2) 0.000 0.000

loop_
_atom_type_symbol
_atom_type_description
_atom_type_scat_dispersion_real
_atom_type_scat_dispersion_imag
_atom_type_scat_source
Be Be 0.0005 0.0002 'International Tables Vol C Tables 4.2.6.8 and 6.1.1.4'
B B 0.0013 0.0007 'International Tables Vol C Tables 4.2.6.8 and 6.1.1.4'
O O 0.0106 0.0060 'International Tables Vol C Tables 4.2.6.8 and 6.1.1.4'
F F 0.0171 0.0103 'International Tables Vol C Tables 4.2.6.8 and 6.1.1.4'
Tl Tl -2.8358 9.6688 'International Tables Vol C Tables 4.2.6.8 and 6.1.1.4'

loop_
_geom_angle_atom_site_label_1
_geom_angle_atom_site_label_2
_geom_angle_atom_site_label_3
_geom_angle_site_symmetry_1
_geom_angle_site_symmetry_3
_geom_angle
_geom_angle_publ_flag
F1 Tl1 F1 . 4 180.0(5) ?
F1 Tl1 F1 . 1_455 102.2(3) ?
F1 Tl1 F1 4 1_455 77.8(3) ?
F1 Tl1 F1 . 4_655 77.8(3) ?
F1 Tl1 F1 4 4_655 102.2(3) ?
F1 Tl1 F1 1_455 4_655 180.0(5) ?
F1 Tl1 F1 . 1_565 102.2(3) ?
F1 Tl1 F1 4 1_565 77.8(3) ?
F1 Tl1 F1 1_455 1_565 102.2(3) ?
F1 Tl1 F1 4_655 1_565 77.8(3) ?
F1 Tl1 F1 . 4_545 77.8(3) ?
F1 Tl1 F1 4 4_545 102.2(3) ?
F1 Tl1 F1 1_455 4_545 77.8(3) ?
F1 Tl1 F1 4_655 4_545 102.2(3) ?
F1 Tl1 F1 1_565 4_545 180.0(5) ?
Be1 F1 Tl1 . . 116.0(2) ?
Be1 F1 Tl1 . 1_655 116.0(2) ?
Tl1 F1 Tl1 . 1_655 102.2(3) ?
Be1 F1 Tl1 . 1_545 116.0(2) ?
Tl1 F1 Tl1 . 1_545 102.2(3) ?
Tl1 F1 Tl1 1_655 1_545 102.2(3) ?
O1 B1 O1 2 1_455 120.000(2) ?
O1 B1 O1 2 3_565 120.000(6) ?
O1 B1 O1 1_455 3_565 120.0000(10) ?
B1 O1 Be1 1_655 16_544 121.5(4) ?
B1 O1 Be1 1_655 . 121.5(4) ?
Be1 O1 Be1 16_544 . 117.0(7) ?
F1 Be1 O1 . 2_545 109.0(7) ?
F1 Be1 O1 . . 109.0(7) ?
O1 Be1 O1 2_545 . 109.9(7) ?
F1 Be1 O1 . 3_655 109.0(7) ?
O1 Be1 O1 2_545 3_655 109.9(7) ?
O1 Be1 O1 . 3_655 109.9(7) ?

loop_
_geom_bond_atom_site_label_1
_geom_bond_atom_site_label_2
_geom_bond_site_symmetry_2
_geom_bond_distance
_geom_bond_publ_flag
Tl1 F1 . 2.851(6) ?
Tl1 F1 4 2.851(6) ?
Tl1 F1 1_455 2.851(6) ?
Tl1 F1 4_655 2.851(6) ?
Tl1 F1 1_565 2.851(6) ?
Tl1 F1 4_545 2.851(6) ?
F1 Be1 . 1.55(2) ?
F1 Tl1 1_655 2.851(6) ?
F1 Tl1 1_545 2.851(6) ?
B1 O1 2 1.369(11) ?
B1 O1 1_455 1.369(11) ?
B1 O1 3_565 1.369(11) ?
O1 B1 1_655 1.369(11) ?
O1 Be1 16_544 1.626(9) ?
O1 Be1 . 1.626(9) ?
Be1 O1 2_545 1.626(9) ?
Be1 O1 3_655 1.626(9) ?
